data_4085483
loop_
_publ_author_name
'Ren, Peng'
'Pike, Sebastian D.'
'Pernik, Indrek'
'Weller, Andrew S.'
'Willis, Michael C.'

_publ_section_title
;
 Rh--POP Pincer Xantphos Complexes for C--S and C--H Activation.
 Implications for Carbothiolation Catalysis
;
_journal_issue 4
_journal_name_full Organometallics
_journal_page_first 711
_journal_paper_doi 10.1021/om500984y
_journal_volume 34
_journal_year 2015
_chemical_compound_source 'S10, CRL, University of Oxford'
_chemical_formula_moiety 'C78 H51 B1 F24 N1 O3 P2 Rh1 S1'
_chemical_formula_sum 'C78 H51 B F24 N O3 P2 Rh S'
_chemical_formula_weight 1713.95
_chemical_melting_point ?
_chemical_name_systematic 'Compound 10''
_space_group_IT_number 12
_symmetry_cell_setting monoclinic
_symmetry_space_group_name_Hall '-C 2y'
_symmetry_space_group_name_H-M 'C 1 2/m 1'
_atom_sites_solution_hydrogens difmap
_atom_sites_solution_primary direct
_audit_creation_date 14-04-30
_audit_creation_method CRYSTALS_ver_14.40
_cell_angle_alpha 90
_cell_angle_beta 91.0396(9)
_cell_angle_gamma 90
_cell_formula_units_Z 4
_cell_length_a 21.9983(2)
_cell_length_b 24.7598(2)
_cell_length_c 14.20600(10)
_cell_measurement_reflns_used 15641
_cell_measurement_temperature 150
_cell_measurement_theta_max 74
_cell_measurement_theta_min 4
_cell_volume 7736.36(11)
_computing_cell_refinement 'CrysAlis, (Oxford Diffraction, 2002)'
_computing_data_collection 'SuperNova, (Oxford Diffraction, 2010)'
_computing_data_reduction 'CrysAlis, (Oxford Diffraction, 2002)'
_computing_molecular_graphics 'CAMERON (Watkin et al., 1996)'
_computing_publication_material 'CRYSTALS (Betteridge et al., 2003)'
_computing_structure_refinement 'CRYSTALS (Betteridge et al., 2003)'
_computing_structure_solution 'SIR92 (Altomare et al., 1994)'
_diffrn_ambient_temperature 150
_diffrn_measured_fraction_theta_full 0.996
_diffrn_measured_fraction_theta_max 0.984
_diffrn_measurement_device Area
_diffrn_measurement_device_type 'Oxford Diffraction SuperNova'
_diffrn_measurement_method \w
_diffrn_radiation_monochromator graphite
_diffrn_radiation_type 'Cu K\a'
_diffrn_radiation_wavelength 1.54180
_diffrn_reflns_av_R_equivalents 0.000
_diffrn_reflns_limit_h_max 27
_diffrn_reflns_limit_h_min -27
_diffrn_reflns_limit_k_max 30
_diffrn_reflns_limit_k_min 0
_diffrn_reflns_limit_l_max 17
_diffrn_reflns_limit_l_min 0
_diffrn_reflns_number 7974
_diffrn_reflns_theta_full 71.445
_diffrn_reflns_theta_max 74.422
_diffrn_reflns_theta_min 3.570
_diffrn_standards_number 0
_exptl_absorpt_coefficient_mu 3.369
_exptl_absorpt_correction_T_max 0.60
_exptl_absorpt_correction_T_min 0.42
_exptl_absorpt_correction_type multi-scan
_exptl_absorpt_process_details 'CrysAlis, (Oxford Diffraction, 2002)'
_exptl_crystal_colour brown
_exptl_crystal_density_diffrn 1.471
_exptl_crystal_density_method 'not measured'
_exptl_crystal_description block
_exptl_crystal_F_000 3448
_exptl_crystal_size_max 0.200
_exptl_crystal_size_mid 0.150
_exptl_crystal_size_min 0.150
_platon_squeeze_details
;
The discrete Fourier transform of the void region were treated as 
contributions to the A and B parts of the calculated structure factors.
;
_refine_diff_density_max 1.07
_refine_diff_density_min -0.68
_refine_ls_extinction_method None
_refine_ls_goodness_of_fit_ref 1.0278
_refine_ls_hydrogen_treatment constr
_refine_ls_matrix_type full
_refine_ls_number_parameters 613
_refine_ls_number_reflns 7253
_refine_ls_number_restraints 698
_refine_ls_R_factor_all 0.0388
_refine_ls_R_factor_gt 0.0374
_refine_ls_shift/su_max 0.0305563
_refine_ls_shift/su_mean 0.0004189
_refine_ls_structure_factor_coef Fsqd
_refine_ls_weighting_details
;
 Method= Modified Sheldrick 
 w=1/[\s^2^(F^2^) + ( 0.04P)^2^ +21.86P] 
 ,where P=(max(Fo^2^,0) + 2Fc^2^)/3 
;
_refine_ls_weighting_scheme calc
_refine_ls_wR_factor_all 0.0944
_refine_ls_wR_factor_gt 0.0936
_refine_ls_wR_factor_ref 0.0944
_reflns_limit_h_max 27
_reflns_limit_h_min -27
_reflns_limit_k_max 30
_reflns_limit_k_min 0
_reflns_limit_l_max 17
_reflns_limit_l_min 0
_reflns_number_gt 6930
_reflns_number_total 7974
_reflns_threshold_expression I>2.0\s(I)
_oxford_diffrn_Wilson_B_factor 1.83
_oxford_diffrn_Wilson_scale 0.42
_oxford_refine_ls_r_factor_ref 0.0388
_oxford_refine_ls_scale 1.802(9)
_oxford_reflns_number_all 7253
_oxford_reflns_threshold_expression_ref I>-3.0\s(I)
_oxford_structure_analysis_title 'E:\Weller\121SDP14\Solve\121SDP1 At 9:32 on '
_cod_data_source_file om500984y_si_001.cif
_cod_data_source_block Compound121SDP14
_cod_depositor_comments
;
The following automatic conversions were performed:

'_chemical_melting_point' value 'not measured' was changed to '?' -
the value is undefined or not given.

Automatic conversion script
Id: cif_fix_values 3008 2015-01-20 13:52:24Z robertas 

 Adding full bibliography for 4085478--4085487.cif.
;
_cod_original_sg_symbol_H-M 'C 1 2/m 1 '
_cod_original_formula_sum 'C78 H51 B1 F24 N1 O3 P2 Rh1 S1'
_cod_database_code 4085483

loop_
_symmetry_equiv_pos_as_xyz
x,y,z
-x,-y,-z
x+1/2,y+1/2,z
-x+1/2,-y+1/2,-z
-x,y,-z
x,-y,z
-x+1/2,y+1/2,-z
x+1/2,-y+1/2,z

loop_
_atom_site_label
_atom_site_type_symbol
_atom_site_fract_x
_atom_site_fract_y
_atom_site_fract_z
_atom_site_U_iso_or_equiv
_atom_site_occupancy
_atom_site_adp_type
_atom_site_refinement_flags_posn
_atom_site_refinement_flags_adp
_atom_site_disorder_assembly
_atom_site_disorder_group
F13 F 0.67005(14) 0.55899(10) -0.41544(18) 0.0800 1.0000 Uani . . . .
F14 F 0.59897(12) 0.56158(10) -0.5194(2) 0.0829 1.0000 Uani . . . .
F15 F 0.67928(12) 0.60716(11) -0.53850(18) 0.0739 1.0000 Uani . . . .
C1 C 0.80764(12) 0.54917(10) 0.30253(17) 0.0238 1.0000 Uani . . . .
C2 C 0.79467(12) 0.59580(11) 0.25073(18) 0.0272 1.0000 Uani . . . .
C3 C 0.81238(14) 0.64555(12) 0.2875(2) 0.0345 1.0000 Uani . . . .
C4 C 0.84081(14) 0.64812(13) 0.3749(2) 0.0369 1.0000 Uani . . . .
C5 C 0.85216(13) 0.60141(12) 0.42497(19) 0.0320 1.0000 Uani . . . .
C6 C 0.83651(12) 0.55054(11) 0.39038(18) 0.0254 1.0000 Uani . . . .
C7 C 0.84935(17) 0.5000 0.4486(3) 0.0272 1.0000 Uani S T . .
C8 C 0.8078(2) 0.500000(8) 0.5343(3) 0.0443 1.0000 Uani S T . .
C9 C 0.9164(2) 0.500000(8) 0.4821(3) 0.0417 1.0000 Uani S T . .
C10 C 0.7354(2) 0.5000 -0.0203(3) 0.0317 1.0000 Uani S T . .
C11 C 0.6810(2) 0.500000(8) -0.0708(3) 0.0491 1.0000 Uani S T . .
C12 C 0.6818(3) 0.500000(8) -0.1698(4) 0.0658 1.0000 Uani S T . .
C13 C 0.7349(3) 0.500000(8) -0.2183(4) 0.0698 1.0000 Uani S T . .
C14 C 0.7899(3) 0.500000(8) -0.1716(3) 0.0576 1.0000 Uani S T . .
C15 C 0.7884(2) 0.5000 -0.0739(3) 0.0404 1.0000 Uani S T . .
C16 C 0.6533(3) 0.500000(8) 0.2847(4) 0.0693 1.0000 Uani S T . .
C17 C 0.66675(14) 0.65250(13) 0.2329(2) 0.0375 1.0000 Uani . . . .
C18 C 0.60987(16) 0.67670(15) 0.2388(3) 0.0495 1.0000 Uani . . . .
C19 C 0.57061(16) 0.67681(16) 0.1627(3) 0.0519 1.0000 Uani . . . .
C20 C 0.58719(16) 0.65261(16) 0.0797(3) 0.0494 1.0000 Uani . . . .
C21 C 0.64322(14) 0.62791(14) 0.0732(2) 0.0402 1.0000 Uani . . . .
C22 C 0.68386(13) 0.62815(11) 0.14929(19) 0.0300 1.0000 Uani . . . .
C23 C 0.80200(13) 0.63349(11) 0.05978(18) 0.0299 1.0000 Uani . . . .
C24 C 0.86403(15) 0.62336(14) 0.0590(2) 0.0406 1.0000 Uani . . . .
C25 C 0.90078(17) 0.65150(17) -0.0021(3) 0.0536 1.0000 Uani . . . .
C26 C 0.8761(2) 0.68960(16) -0.0618(3) 0.0555 1.0000 Uani . . . .
C27 C 0.8150(2) 0.70040(15) -0.0609(2) 0.0532 1.0000 Uani . . . .
C28 C 0.77726(17) 0.67230(13) -0.0005(2) 0.0420 1.0000 Uani . . . .
C31 C 0.54277(11) 0.79383(10) -0.56635(17) 0.0236 1.0000 Uani . . . .
C32 C 0.60504(12) 0.78565(11) -0.57824(18) 0.0275 1.0000 Uani . . . .
C33 C 0.63904(11) 0.81727(11) -0.63948(18) 0.0330 1.0000 Uani D . . .
C34 C 0.61198(14) 0.85735(12) -0.6929(2) 0.0348 1.0000 Uani . . . .
C35 C 0.55017(12) 0.86658(10) -0.68206(17) 0.0336 1.0000 Uani D . . .
C36 C 0.51691(12) 0.83605(11) -0.61914(18) 0.0274 1.0000 Uani . . . .
C37 C 0.70600(7) 0.80794(9) -0.64636(14) 0.0522 1.0000 Uani D . . .
C38 C 0.51899(9) 0.90672(8) -0.74395(13) 0.0565 1.0000 Uani D . . .
C39 C 0.54383(11) 0.71660(11) -0.43398(18) 0.0242 1.0000 Uani . . . .
C40 C 0.57114(12) 0.67125(11) -0.47391(19) 0.0291 1.0000 Uani . . . .
C41 C 0.61121(13) 0.63808(12) -0.4238(2) 0.0326 1.0000 Uani . . . .
C42 C 0.62520(13) 0.64865(12) -0.3304(2) 0.0324 1.0000 Uani . . . .
C43 C 0.59835(10) 0.69325(10) -0.28863(17) 0.0289 1.0000 Uani D . . .
C44 C 0.55861(12) 0.72628(11) -0.33939(18) 0.0254 1.0000 Uani . . . .
C45 C 0.63958(17) 0.59145(14) -0.4734(3) 0.0488 1.0000 Uani . . . .
C46 C 0.61466(8) 0.70515(7) -0.18824(10) 0.0412 1.0000 Uani D . . .
P1 P 0.75530(3) 0.59268(3) 0.13694(4) 0.0244 1.0000 Uani . . . .
Rh1 Rh 0.752946(11) 0.5000 0.116029(17) 0.0216 1.0000 Uani S T . .
S1 S 0.65218(5) 0.5000 0.15835(8) 0.0373 1.0000 Uani S T . .
N1 N 0.84542(17) 0.5000 -0.0228(3) 0.0429 1.0000 Uani S T . .
O3 O 0.89435(17) 0.5000 -0.0616(3) 0.0685 1.0000 Uani S T . .
O2 O 0.84346(12) 0.5000 0.0647(2) 0.0328 1.0000 Uani S T . .
B1 B 0.5000 0.75546(17) -0.5000 0.0227 1.0000 Uani S T . .
O1 O 0.78973(12) 0.5000 0.26106(17) 0.0255 1.0000 Uani S T . .
F170 F 0.72031(13) 0.75653(19) -0.6521(4) 0.1014 0.5660 Uani D . 1 1
F171 F 0.71949(13) 0.7690(3) -0.7042(4) 0.0744 0.4340 Uani D . 1 2
F160 F 0.73665(13) 0.8265(2) -0.5742(3) 0.0751 0.5660 Uani D . 1 1
F161 F 0.73160(15) 0.7951(3) -0.5661(3) 0.0795 0.4340 Uani D . 1 2
F180 F 0.72984(14) 0.8310(2) -0.7208(3) 0.0899 0.5660 Uani D . 1 1
F181 F 0.73558(15) 0.8506(2) -0.6763(5) 0.0902 0.4340 Uani D . 1 2
F200 F 0.55201(17) 0.95003(17) -0.7591(3) 0.1154 0.6154 Uani D . 2 1
F201 F 0.55613(19) 0.9328(2) -0.7987(3) 0.0625 0.3846 Uani D . 2 2
F190 F 0.4777(2) 0.88470(16) -0.8011(4) 0.0773 0.3846 Uani D . 2 2
F191 F 0.5051(2) 0.88794(16) -0.8263(3) 0.0988 0.6154 Uani D . 2 1
F210 F 0.46759(17) 0.92467(15) -0.7095(2) 0.0672 0.6154 Uani D . 2 1
F211 F 0.4902(2) 0.9437(2) -0.6974(3) 0.0735 0.3846 Uani D . 2 2
F110 F 0.61682(17) 0.66172(12) -0.13547(17) 0.0999 0.8439 Uani D . 3 1
F111 F 0.6498(5) 0.6681(3) -0.1496(4) 0.0500 0.1561 Uani D . 3 2
F120 F 0.66814(11) 0.72836(14) -0.17796(16) 0.0739 0.8439 Uani D . 3 1
F121 F 0.6441(5) 0.7511(3) -0.1775(2) 0.0559 0.1561 Uani D . 3 2
F100 F 0.5676(2) 0.7086(5) -0.1348(3) 0.0572 0.1561 Uani D . 3 2
F101 F 0.57561(11) 0.73789(13) -0.14752(15) 0.0664 0.8439 Uani D . 3 1
H31 H 0.8060 0.6770 0.2528 0.0405 1.0000 Uiso R . . .
H41 H 0.8510 0.6814 0.4026 0.0436 1.0000 Uiso R . . .
H51 H 0.8700 0.6028 0.4839 0.0397 1.0000 Uiso R . . .
H171 H 0.6930 0.6519 0.2848 0.0453 1.0000 Uiso R . . .
H181 H 0.5999 0.6933 0.2961 0.0599 1.0000 Uiso R . . .
H191 H 0.5307 0.6929 0.1680 0.0629 1.0000 Uiso R . . .
H201 H 0.5593 0.6527 0.0277 0.0594 1.0000 Uiso R . . .
H211 H 0.6553 0.6103 0.0172 0.0491 1.0000 Uiso R . . .
H241 H 0.8781 0.5960 0.0979 0.0489 1.0000 Uiso R . . .
H251 H 0.9438 0.6445 -0.0036 0.0649 1.0000 Uiso R . . .
H261 H 0.8988 0.7088 -0.1042 0.0664 1.0000 Uiso R . . .
H271 H 0.7998 0.7262 -0.1022 0.0644 1.0000 Uiso R . . .
H281 H 0.7342 0.6793 0.0014 0.0528 1.0000 Uiso R . . .
H321 H 0.6251 0.7593 -0.5440 0.0341 1.0000 Uiso R . . .
H341 H 0.6355 0.8769 -0.7356 0.0421 1.0000 Uiso R . . .
H361 H 0.4765 0.8447 -0.6099 0.0341 1.0000 Uiso R . . .
H401 H 0.5601 0.6626 -0.5368 0.0353 1.0000 Uiso R . . .
H421 H 0.6536 0.6265 -0.2949 0.0383 1.0000 Uiso R . . .
H441 H 0.5386 0.7553 -0.3086 0.0310 1.0000 Uiso R . . .
H151 H 0.8273 0.5000 -0.2031 0.0690 1.0000 Uiso RS . . .
H152 H 0.7331 0.5000 -0.2836 0.0843 1.0000 Uiso RS . . .
H153 H 0.6458 0.5000 -0.2040 0.0798 1.0000 Uiso RS . . .
H154 H 0.6456 0.5000 -0.0385 0.0609 1.0000 Uiso RS . . .
H161 H 0.6129 0.5000 0.3071 0.0828 1.0000 Uiso RS . . .
H162 H 0.6739 0.5313 0.3070 0.0828 1.0000 Uiso R . . .
H82 H 0.8153 0.5314 0.5713 0.0565 1.0000 Uiso R . . .
H83 H 0.7667 0.5000 0.5129 0.0565 1.0000 Uiso RS . . .
H91 H 0.9420 0.5000 0.4289 0.0519 1.0000 Uiso RS . . .
H92 H 0.9243 0.5313 0.5189 0.0519 1.0000 Uiso R . . .

loop_
_atom_site_aniso_label
_atom_site_aniso_U_11
_atom_site_aniso_U_22
_atom_site_aniso_U_33
_atom_site_aniso_U_23
_atom_site_aniso_U_13
_atom_site_aniso_U_12
F13 0.109(2) 0.0619(14) 0.0686(15) -0.0009(12) -0.0108(14) 0.0556(15)
F14 0.0791(17) 0.0515(14) 0.117(2) -0.0447(15) -0.0197(15) 0.0152(12)
F15 0.0846(17) 0.0706(16) 0.0675(15) -0.0126(12) 0.0273(13) 0.0230(13)
C1 0.0242(12) 0.0277(14) 0.0195(12) -0.0038(10) -0.0008(9) -0.0019(10)
C2 0.0289(13) 0.0314(14) 0.0212(12) -0.0016(10) -0.0053(10) -0.0010(11)
C3 0.0432(16) 0.0300(15) 0.0300(14) -0.0001(12) -0.0057(12) -0.0011(12)
C4 0.0437(17) 0.0341(16) 0.0326(15) -0.0077(12) -0.0067(13) -0.0064(13)
C5 0.0319(14) 0.0411(16) 0.0227(13) -0.0053(12) -0.0058(11) -0.0041(12)
C6 0.0221(12) 0.0341(15) 0.0200(12) -0.0016(10) -0.0007(10) -0.0004(10)
C7 0.0282(19) 0.037(2) 0.0168(17) 0.0000 -0.0033(14) 0.0000
C8 0.059(3) 0.046(3) 0.029(2) 0.0000 0.015(2) 0.0000
C9 0.038(2) 0.045(3) 0.042(2) 0.0000 -0.0180(19) 0.0000
C10 0.042(2) 0.036(2) 0.0177(18) 0.0000 -0.0043(16) 0.0000
C11 0.048(3) 0.067(3) 0.031(2) 0.0000 -0.014(2) 0.0000
C12 0.072(4) 0.090(5) 0.035(3) 0.0000 -0.023(3) 0.0000
C13 0.092(5) 0.096(5) 0.022(2) 0.0000 -0.002(3) 0.0000
C14 0.071(4) 0.074(4) 0.028(2) 0.0000 0.014(2) 0.0000
C15 0.053(3) 0.043(2) 0.025(2) 0.0000 0.0064(19) 0.0000
C16 0.054(3) 0.113(5) 0.042(3) 0.0000 0.022(3) 0.0000
C17 0.0420(17) 0.0402(17) 0.0303(15) -0.0018(13) 0.0043(12) 0.0007(13)
C18 0.050(2) 0.051(2) 0.048(2) -0.0082(16) 0.0171(16) 0.0073(16)
C19 0.0390(18) 0.055(2) 0.063(2) 0.0079(18) 0.0136(16) 0.0148(16)
C20 0.0381(17) 0.065(2) 0.0446(19) 0.0124(17) -0.0026(14) 0.0131(16)
C21 0.0375(16) 0.0542(19) 0.0288(15) 0.0030(14) -0.0014(12) 0.0112(14)
C22 0.0341(14) 0.0304(14) 0.0255(13) 0.0058(11) 0.0024(11) 0.0049(11)
C23 0.0393(15) 0.0292(14) 0.0213(13) -0.0031(11) 0.0018(11) -0.0022(12)
C24 0.0399(17) 0.0408(17) 0.0412(17) 0.0033(14) 0.0012(13) -0.0070(14)
C25 0.0442(19) 0.061(2) 0.056(2) -0.0030(18) 0.0127(16) -0.0143(17)
C26 0.077(3) 0.049(2) 0.0410(19) 0.0009(16) 0.0212(18) -0.0209(19)
C27 0.078(3) 0.045(2) 0.0367(18) 0.0127(15) 0.0114(17) -0.0011(18)
C28 0.0550(19) 0.0398(17) 0.0313(15) 0.0060(13) 0.0044(14) 0.0043(15)
C31 0.0260(13) 0.0255(13) 0.0192(12) -0.0061(10) -0.0001(10) -0.0028(10)
C32 0.0270(13) 0.0308(14) 0.0248(13) -0.0067(11) -0.0009(10) -0.0026(11)
C33 0.0257(13) 0.0420(16) 0.0316(14) -0.0118(12) 0.0047(11) -0.0077(12)
C34 0.0386(16) 0.0374(16) 0.0287(14) -0.0047(12) 0.0106(12) -0.0128(13)
C35 0.0415(15) 0.0310(14) 0.0285(14) 0.0010(11) 0.0081(11) -0.0043(12)
C36 0.0274(13) 0.0293(14) 0.0256(13) -0.0020(11) 0.0041(10) -0.0013(11)
C37 0.0282(14) 0.071(2) 0.0579(18) -0.0095(16) 0.0104(13) -0.0087(14)
C38 0.0629(17) 0.0535(16) 0.0539(16) 0.0243(14) 0.0203(14) 0.0093(14)
C39 0.0225(12) 0.0256(13) 0.0245(13) 0.0007(10) -0.0003(10) -0.0007(10)
C40 0.0313(14) 0.0301(14) 0.0258(13) -0.0025(11) -0.0032(11) 0.0019(11)
C41 0.0315(14) 0.0295(14) 0.0369(15) -0.0010(12) -0.0023(12) 0.0039(11)
C42 0.0281(14) 0.0336(15) 0.0354(15) 0.0075(12) -0.0050(11) 0.0012(11)
C43 0.0266(13) 0.0351(14) 0.0249(13) 0.0045(11) -0.0022(10) -0.0046(11)
C44 0.0243(12) 0.0283(13) 0.0236(13) -0.0002(10) 0.0007(10) -0.0008(10)
C45 0.055(2) 0.0377(17) 0.053(2) -0.0044(15) -0.0107(17) 0.0157(16)
C46 0.0407(15) 0.0566(18) 0.0260(13) 0.0052(13) -0.0072(12) 0.0008(13)
P1 0.0280(3) 0.0265(3) 0.0185(3) 0.0009(2) -0.0031(2) 0.0015(3)
Rh1 0.02233(15) 0.02705(15) 0.01536(14) 0.0000 -0.00245(9) 0.0000
S1 0.0269(5) 0.0441(6) 0.0409(6) 0.0000 0.0062(4) 0.0000
N1 0.037(2) 0.048(2) 0.044(2) 0.0000 0.0144(17) 0.0000
O3 0.044(2) 0.100(3) 0.062(2) 0.0000 0.0269(18) 0.0000
O2 0.0256(13) 0.0342(15) 0.0386(16) 0.0000 0.0000(12) 0.0000
B1 0.0230(19) 0.024(2) 0.0212(19) 0.0000 -0.0014(15) 0.0000
O1 0.0333(14) 0.0254(13) 0.0176(12) 0.0000 -0.0070(10) 0.0000
F170 0.038(2) 0.078(3) 0.189(6) -0.036(4) 0.030(3) 0.002(2)
F171 0.042(3) 0.114(5) 0.068(4) -0.042(4) 0.013(2) 0.021(3)
F160 0.029(2) 0.123(4) 0.072(3) -0.040(3) -0.0055(19) -0.009(2)
F161 0.030(3) 0.144(6) 0.064(4) 0.018(4) -0.004(2) 0.011(3)
F180 0.038(2) 0.181(6) 0.052(3) 0.018(3) 0.0180(18) -0.009(3)
F181 0.035(3) 0.076(4) 0.160(7) 0.025(4) 0.011(4) -0.025(3)
F200 0.099(3) 0.083(3) 0.165(5) 0.078(3) 0.013(3) -0.010(3)
F201 0.085(4) 0.055(3) 0.049(3) 0.029(3) 0.049(3) 0.024(3)
F190 0.065(4) 0.087(4) 0.080(4) 0.037(3) -0.016(3) -0.003(3)
F191 0.117(4) 0.139(4) 0.040(2) -0.001(2) -0.006(2) 0.082(3)
F210 0.070(2) 0.054(2) 0.079(3) 0.045(2) 0.0461(19) 0.031(2)
F211 0.098(5) 0.044(3) 0.080(4) 0.023(3) 0.036(3) 0.024(3)
F110 0.194(4) 0.073(2) 0.0331(15) 0.0216(14) -0.014(2) -0.006(3)
F111 0.047(6) 0.078(7) 0.024(5) 0.008(5) -0.011(5) 0.032(6)
F120 0.0364(13) 0.140(3) 0.0453(15) -0.0249(18) -0.0106(11) -0.0173(17)
F121 0.073(8) 0.057(6) 0.037(6) 0.005(5) -0.009(6) -0.029(6)
F100 0.046(6) 0.096(8) 0.029(6) 0.002(6) 0.004(5) -0.008(6)
F101 0.0577(16) 0.108(3) 0.0327(13) -0.0272(14) -0.0116(12) 0.0228(16)

loop_
_atom_type_symbol
_atom_type_scat_dispersion_real
_atom_type_scat_dispersion_imag
_atom_type_scat_Cromer_Mann_a1
_atom_type_scat_Cromer_Mann_b1
_atom_type_scat_Cromer_Mann_a2
_atom_type_scat_Cromer_Mann_b2
_atom_type_scat_Cromer_Mann_a3
_atom_type_scat_Cromer_Mann_b3
_atom_type_scat_Cromer_Mann_a4
_atom_type_scat_Cromer_Mann_b4
_atom_type_scat_Cromer_Mann_c
_atom_type_scat_source
Rh 0.0927 3.6045 19.2957 0.7515 14.3501 8.2176 4.7343 25.8749 1.2892 98.6062 5.3280 'International Tables Vol C 4.2.6.8 and 6.1.1.4'
P 0.2955 0.4335 6.4345 1.9067 4.1791 27.1570 1.7800 0.5260 1.4908 68.1645 1.1149 'International Tables Vol C 4.2.6.8 and 6.1.1.4'
B 0.0090 0.0039 2.0545 23.2185 1.3326 1.0210 1.0979 60.3498 0.7068 0.1403 -0.1932 'International Tables Vol C 4.2.6.8 and 6.1.1.4'
S 0.3331 0.5567 6.9053 1.4679 5.2034 22.2151 1.4379 0.2536 1.5863 56.1720 0.8669 'International Tables Vol C 4.2.6.8 and 6.1.1.4'
C 0.0181 0.0091 2.3100 20.8439 1.0200 10.2075 1.5886 0.5687 0.8650 51.6512 0.2156 'International Tables Vol C 4.2.6.8 and 6.1.1.4'
O 0.0492 0.0322 3.0485 13.2771 2.2868 5.7011 1.5463 0.3239 0.8670 32.9089 0.2508 'International Tables Vol C 4.2.6.8 and 6.1.1.4'
N 0.0311 0.0180 12.2126 0.0057 3.1322 9.8933 2.0125 28.9975 1.1663 0.5826 -11.5290 'International Tables Vol C 4.2.6.8 and 6.1.1.4'
H 0.0000 0.0000 0.4930 10.5109 0.3229 26.1257 0.1402 3.1424 0.0408 57.7998 0.0030 'International Tables Vol C 4.2.6.8 and 6.1.1.4'
F 0.0727 0.0534 3.5392 10.2825 2.6412 4.2944 1.5170 0.2615 1.0243 26.1476 0.2776 'International Tables Vol C 4.2.6.8 and 6.1.1.4'
Cl 0.3639 0.7018 11.4604 0.0104 7.1964 1.1662 6.2556 18.5194 1.6455 47.7784 -9.5574 'International Tables Vol C 4.2.6.8 and 6.1.1.4'

loop_
_geom_angle_atom_site_label_1
_geom_angle_site_symmetry_1
_geom_angle_atom_site_label_2
_geom_angle_atom_site_label_3
_geom_angle_site_symmetry_3
_geom_angle
_geom_angle_publ_flag
C2 . C1 C6 . 122.6(2) yes
C2 . C1 O1 . 116.3(2) yes
C6 . C1 O1 . 121.1(2) yes
C1 . C2 C3 . 118.8(2) yes
C1 . C2 P1 . 121.5(2) yes
C3 . C2 P1 . 119.7(2) yes
C2 . C3 C4 . 119.8(3) yes
C2 . C3 H31 . 120.3 no
C4 . C3 H31 . 119.9 no
C3 . C4 C5 . 120.0(3) yes
C3 . C4 H41 . 121.2 no
C5 . C4 H41 . 118.7 no
C4 . C5 C6 . 122.4(2) yes
C4 . C5 H51 . 120.6 no
C6 . C5 H51 . 117.0 no
C5 . C6 C1 . 116.4(2) yes
C5 . C6 C7 . 120.6(2) yes
C1 . C6 C7 . 123.0(2) yes
C6 . C7 C6 6_565 110.5(3) yes
C6 . C7 C8 . 108.9(2) yes
C6 6_565 C7 C8 . 108.9(2) yes
C6 . C7 C9 . 109.6(2) yes
C6 6_565 C7 C9 . 109.6(2) yes
C8 . C7 C9 . 109.5(4) yes
C7 . C8 H82 6_565 109.8 no
C7 . C8 H82 . 109.8 no
H82 6_565 C8 H82 . 109.6 no
C7 . C8 H83 . 108.8 no
H82 6_565 C8 H83 . 109.4 no
H82 . C8 H83 . 109.4 no
C7 . C9 H92 6_565 109.5 no
C7 . C9 H91 . 109.3 no
H92 6_565 C9 H91 . 109.5 no
C7 . C9 H92 . 109.5 no
H92 6_565 C9 H92 . 109.5 no
H91 . C9 H92 . 109.5 no
C11 . C10 C15 . 115.9(4) yes
C11 . C10 Rh1 . 131.5(4) yes
C15 . C10 Rh1 . 112.6(3) yes
C10 . C11 C12 . 119.5(5) yes
C10 . C11 H154 . 118.5 no
C12 . C11 H154 . 122.0 no
C11 . C12 C13 . 122.0(5) yes
C11 . C12 H153 . 120.0 no
C13 . C12 H153 . 118.0 no
C12 . C13 C14 . 120.8(5) yes
C12 . C13 H152 . 118.8 no
C14 . C13 H152 . 120.4 no
C13 . C14 C15 . 116.6(5) yes
C13 . C14 H151 . 122.7 no
C15 . C14 H151 . 120.7 no
C10 . C15 C14 . 125.2(5) yes
C10 . C15 N1 . 116.8(4) yes
C14 . C15 N1 . 118.0(4) yes
H162 6_565 C16 S1 . 109.3 no
H162 6_565 C16 H161 . 109.5 no
S1 . C16 H161 . 109.8 no
H162 6_565 C16 H162 . 109.5 no
S1 . C16 H162 . 109.3 no
H161 . C16 H162 . 109.5 no
C18 . C17 C22 . 119.7(3) yes
C18 . C17 H171 . 120.4 no
C22 . C17 H171 . 119.8 no
C17 . C18 C19 . 120.5(3) yes
C17 . C18 H181 . 117.6 no
C19 . C18 H181 . 121.9 no
C18 . C19 C20 . 120.1(3) yes
C18 . C19 H191 . 119.9 no
C20 . C19 H191 . 120.0 no
C19 . C20 C21 . 120.0(3) yes
C19 . C20 H201 . 119.1 no
C21 . C20 H201 . 120.8 no
C20 . C21 C22 . 120.6(3) yes
C20 . C21 H211 . 121.6 no
C22 . C21 H211 . 117.8 no
C17 . C22 C21 . 119.1(3) yes
C17 . C22 P1 . 122.8(2) yes
C21 . C22 P1 . 118.0(2) yes
C24 . C23 C28 . 119.6(3) yes
C24 . C23 P1 . 118.0(2) yes
C28 . C23 P1 . 122.3(2) yes
C23 . C24 C25 . 120.0(3) yes
C23 . C24 H241 . 116.5 no
C25 . C24 H241 . 123.4 no
C24 . C25 C26 . 120.2(4) yes
C24 . C25 H251 . 120.6 no
C26 . C25 H251 . 119.2 no
C25 . C26 C27 . 120.3(3) yes
C25 . C26 H261 . 122.9 no
C27 . C26 H261 . 116.7 no
C26 . C27 C28 . 120.3(3) yes
C26 . C27 H271 . 118.1 no
C28 . C27 H271 . 121.6 no
C23 . C28 C27 . 119.6(3) yes
C23 . C28 H281 . 118.8 no
C27 . C28 H281 . 121.6 no
C32 . C31 C36 . 115.6(2) yes
C32 . C31 B1 . 123.9(2) yes
C36 . C31 B1 . 120.4(2) yes
C31 . C32 C33 . 122.1(3) yes
C31 . C32 H321 . 120.0 no
C33 . C32 H321 . 117.9 no
C32 . C33 C34 . 121.0(2) yes
C32 . C33 C37 . 119.5(2) yes
C34 . C33 C37 . 119.4(2) yes
C33 . C34 C35 . 118.1(2) yes
C33 . C34 H341 . 119.2 no
C35 . C34 H341 . 122.7 no
C34 . C35 C36 . 120.6(3) yes
C34 . C35 C38 . 119.1(2) yes
C36 . C35 C38 . 120.1(2) yes
C31 . C36 C35 . 122.5(2) yes
C31 . C36 H361 . 118.5 no
C35 . C36 H361 . 119.0 no
C33 . C37 F170 . 113.00(6) yes
C33 . C37 F160 . 113.01(6) yes
F170 . C37 F160 . 105.66(6) yes
C33 . C37 F180 . 113.06(6) yes
F170 . C37 F180 . 105.71(6) yes
F160 . C37 F180 . 105.71(6) yes
C33 . C37 F171 . 113.00(6) yes
C33 . C37 F161 . 113.05(6) yes
F171 . C37 F161 . 105.74(6) yes
C33 . C37 F181 . 112.98(6) yes
F171 . C37 F181 . 105.69(6) yes
F161 . C37 F181 . 105.70(6) yes
C35 . C38 F200 . 113.06(6) yes
C35 . C38 F191 . 113.21(6) yes
F200 . C38 F191 . 105.53(6) yes
C35 . C38 F210 . 113.34(6) yes
F200 . C38 F210 . 105.42(6) yes
F191 . C38 F210 . 105.55(6) yes
C35 . C38 F201 . 113.27(6) yes
C35 . C38 F190 . 113.02(6) yes
F201 . C38 F190 . 105.48(6) yes
C35 . C38 F211 . 113.18(6) yes
F201 . C38 F211 . 105.65(6) yes
F190 . C38 F211 . 105.51(6) yes
C40 . C39 C44 . 115.7(2) yes
C40 . C39 B1 . 119.4(2) yes
C44 . C39 B1 . 124.9(2) yes
C39 . C40 C41 . 122.7(3) yes
C39 . C40 H401 . 117.4 no
C41 . C40 H401 . 119.9 no
C40 . C41 C42 . 120.5(3) yes
C40 . C41 C45 . 118.8(3) yes
C42 . C41 C45 . 120.7(3) yes
C41 . C42 C43 . 118.1(2) yes
C41 . C42 H421 . 121.6 no
C43 . C42 H421 . 120.3 no
C42 . C43 C44 . 120.9(2) yes
C42 . C43 C46 . 117.88(18) yes
C44 . C43 C46 . 121.16(18) yes
C39 . C44 C43 . 122.1(2) yes
C39 . C44 H441 . 118.0 no
C43 . C44 H441 . 119.8 no
C41 . C45 F15 . 112.6(3) yes
C41 . C45 F13 . 112.8(3) yes
F15 . C45 F13 . 106.0(3) yes
C41 . C45 F14 . 112.4(3) yes
F15 . C45 F14 . 105.3(3) yes
F13 . C45 F14 . 107.3(3) yes
C43 . C46 F110 . 112.94(6) yes
C43 . C46 F120 . 113.03(6) yes
F110 . C46 F120 . 105.77(6) yes
C43 . C46 F101 . 113.08(6) yes
F110 . C46 F101 . 105.65(6) yes
F120 . C46 F101 . 105.70(6) yes
C43 . C46 F111 . 113.00(6) yes
C43 . C46 F121 . 112.99(6) yes
F111 . C46 F121 . 105.69(6) yes
C43 . C46 F100 . 113.05(6) yes
F111 . C46 F100 . 105.72(6) yes
F121 . C46 F100 . 105.71(6) yes
C23 . P1 C2 . 104.25(13) yes
C23 . P1 C22 . 106.80(13) yes
C2 . P1 C22 . 107.03(13) yes
C23 . P1 Rh1 . 118.96(9) yes
C2 . P1 Rh1 . 99.51(9) yes
C22 . P1 Rh1 . 118.40(10) yes
C10 . Rh1 P1 . 97.462(17) yes
C10 . Rh1 P1 6_565 97.462(17) yes
P1 . Rh1 P1 6_565 165.07(3) yes
C10 . Rh1 S1 . 94.85(13) yes
P1 . Rh1 S1 . 89.194(18) yes
P1 6_565 Rh1 S1 . 89.194(18) yes
C10 . Rh1 O2 . 80.28(15) yes
P1 . Rh1 O2 . 91.43(2) yes
P1 6_565 Rh1 O2 . 91.43(2) yes
S1 . Rh1 O2 . 175.13(8) yes
C10 . Rh1 O1 . 169.71(14) yes
P1 . Rh1 O1 . 82.690(17) yes
P1 6_565 Rh1 O1 . 82.690(17) yes
S1 . Rh1 O1 . 95.44(7) yes
O2 . Rh1 O1 . 89.43(10) yes
C16 . S1 Rh1 . 105.4(2) yes
C15 . N1 O3 . 122.8(4) yes
C15 . N1 O2 . 117.3(3) yes
O3 . N1 O2 . 119.9(4) yes
Rh1 . O2 N1 . 113.0(2) yes
C31 . B1 C31 5_654 109.5(3) yes
C31 . B1 C39 . 109.22(12) yes
C31 5_654 B1 C39 . 110.28(12) yes
C31 . B1 C39 5_654 110.28(12) yes
C31 5_654 B1 C39 5_654 109.22(12) yes
C39 . B1 C39 5_654 108.3(3) yes
Rh1 . O1 C1 6_565 119.21(13) yes
Rh1 . O1 C1 . 119.21(13) yes
C1 6_565 O1 C1 . 120.0(3) yes

loop_
_geom_bond_atom_site_label_1
_geom_bond_atom_site_label_2
_geom_bond_site_symmetry_2
_geom_bond_distance
_geom_bond_publ_flag
F13 C45 . 1.324(4) yes
F14 C45 . 1.323(4) yes
F15 C45 . 1.341(5) yes
C1 C2 . 1.396(4) yes
C1 C6 . 1.390(4) yes
C1 O1 . 1.406(3) yes
C2 C3 . 1.391(4) yes
C2 P1 . 1.822(3) yes
C3 C4 . 1.382(4) yes
C3 H31 . 0.931 no
C4 C5 . 1.378(4) yes
C4 H41 . 0.939 no
C5 C6 . 1.393(4) yes
C5 H51 . 0.919 no
C6 C7 . 1.523(3) yes
C7 C8 . 1.536(5) yes
C7 C9 . 1.542(5) yes
C8 H82 6_565 0.950 no
C8 H82 . 0.950 no
C8 H83 . 0.950 no
C9 H92 6_565 0.950 no
C9 H91 . 0.950 no
C9 H92 . 0.950 no
C10 C11 . 1.385(6) yes
C10 C15 . 1.404(6) yes
C10 Rh1 . 1.967(4) yes
C11 C12 . 1.407(7) yes
C11 H154 . 0.910 no
C12 C13 . 1.367(9) yes
C12 H153 . 0.922 no
C13 C14 . 1.369(9) yes
C13 H152 . 0.929 no
C14 C15 . 1.389(6) yes
C14 H151 . 0.945 no
C15 N1 . 1.437(6) yes
C16 H162 6_565 0.950 no
C16 S1 . 1.795(6) yes
C16 H161 . 0.950 no
C16 H162 . 0.950 no
C17 C18 . 1.391(5) yes
C17 C22 . 1.390(4) yes
C17 H171 . 0.927 no
C18 C19 . 1.372(5) yes
C18 H181 . 0.941 no
C19 C20 . 1.378(5) yes
C19 H191 . 0.968 no
C20 C21 . 1.380(5) yes
C20 H201 . 0.951 no
C21 C22 . 1.390(4) yes
C21 H211 . 0.950 no
C22 P1 . 1.812(3) yes
C23 C24 . 1.387(4) yes
C23 C28 . 1.392(4) yes
C23 P1 . 1.822(3) yes
C24 C25 . 1.384(5) yes
C24 H241 . 0.924 no
C25 C26 . 1.375(6) yes
C25 H251 . 0.963 no
C26 C27 . 1.370(6) yes
C26 H261 . 0.921 no
C27 C28 . 1.391(5) yes
C27 H271 . 0.927 no
C28 H281 . 0.963 no
C31 C32 . 1.398(4) yes
C31 C36 . 1.401(4) yes
C31 B1 . 1.646(3) yes
C32 C33 . 1.397(4) yes
C32 H321 . 0.922 no
C33 C34 . 1.378(4) yes
C33 C37 . 1.496(3) yes
C34 C35 . 1.390(4) yes
C34 H341 . 0.939 no
C35 C36 . 1.389(4) yes
C35 C38 . 1.486(3) yes
C36 H361 . 0.926 no
C37 F170 . 1.314(5) yes
C37 F160 . 1.301(4) yes
C37 F180 . 1.319(4) yes
C37 F171 . 1.303(5) yes
C37 F161 . 1.301(5) yes
C37 F181 . 1.316(5) yes
C38 F200 . 1.315(4) yes
C38 F191 . 1.291(4) yes
C38 F210 . 1.317(4) yes
C38 F201 . 1.308(5) yes
C38 F190 . 1.324(5) yes
C38 F211 . 1.300(5) yes
C39 C40 . 1.399(4) yes
C39 C44 . 1.398(4) yes
C39 B1 . 1.644(3) yes
C40 C41 . 1.391(4) yes
C40 H401 . 0.946 no
C41 C42 . 1.382(4) yes
C41 C45 . 1.495(4) yes
C42 C43 . 1.391(4) yes
C42 H421 . 0.966 no
C43 C44 . 1.389(3) yes
C43 C46 . 1.494(3) yes
C44 H441 . 0.952 no
C46 F110 . 1.311(3) yes
C46 F120 . 1.315(3) yes
C46 F101 . 1.322(3) yes
C46 F111 . 1.314(6) yes
C46 F121 . 1.317(6) yes
C46 F100 . 1.297(6) yes
P1 Rh1 . 2.3143(7) yes
Rh1 S1 . 2.3074(10) yes
Rh1 O2 . 2.133(3) yes
Rh1 O1 . 2.200(2) yes
N1 O3 . 1.218(5) yes
N1 O2 . 1.244(5) yes

loop_
_platon_squeeze_void_nr
_platon_squeeze_void_average_x
_platon_squeeze_void_average_y
_platon_squeeze_void_average_z
_platon_squeeze_void_volume
_platon_squeeze_void_count_electrons
_platon_squeeze_void_content
1 0.000 0.000 -0.002 317 68 ' '
2 0.000 0.262 0.000 8 0 ' '
3 0.000 0.446 0.000 7 1 ' '
4 0.000 0.554 0.000 8 1 ' '
5 0.000 0.737 0.000 8 0 ' '
6 0.500 0.500 -0.003 317 68 ' '
7 0.500 0.054 0.000 8 1 ' '
8 0.500 0.237 0.000 8 0 ' '
9 0.500 0.762 0.000 8 0 ' '
10 0.500 0.946 0.000 7 1 ' '
11 0.467 0.000 0.117 13 1 ' '
12 0.967 0.500 0.117 13 1 ' '
13 0.033 0.500 0.882 13 1 ' '
14 0.533 0.000 0.882 13 1 ' '
